data_4107239
loop_
_publ_author_name
'Alessandro Zanardi'
'Maxim A. Novikov'
'Eddy Martin'
'Jordi Benet-Buchholz'
'Vladimir V. Grushin'

_publ_section_title
;
 Direct Cupration of Fluoroform
;
_journal_name_full 'Journal of the American Chemical Society'
_journal_page_first 20901
_journal_page_last 20913
_journal_paper_doi 10.1021/ja2081026
_journal_volume 133
_journal_year 2011
_chemical_formula_sum 'C18 H36 Cl2 Cu2 O4'
_chemical_formula_weight 514.45
_chemical_name_systematic
; 
 ? 
;
_space_group_IT_number 14
_symmetry_cell_setting monoclinic
_symmetry_space_group_name_Hall '-P 2ybc'
_symmetry_space_group_name_H-M 'P 1 21/c 1'
_atom_sites_solution_hydrogens geom
_atom_sites_solution_primary direct
_atom_sites_solution_secondary difmap
_audit_creation_method SHELXL-97
_cell_angle_alpha 90.00
_cell_angle_beta 115.130(2)
_cell_angle_gamma 90.00
_cell_formula_units_Z 4
_cell_length_a 11.4005(9)
_cell_length_b 21.0308(17)
_cell_length_c 11.1890(9)
_cell_measurement_reflns_used 9871
_cell_measurement_temperature 100(2)
_cell_measurement_theta_max 29.74
_cell_measurement_theta_min 2.20
_cell_volume 2428.8(3)
_computing_cell_refinement 'Bruker APEX2 v2009.1-0'
_computing_data_collection 'Bruker APEX2 v2009.1-0'
_computing_data_reduction 'Bruker SAINT V7.60A'
_computing_molecular_graphics 'Bruker SHELXTL'
_computing_publication_material 'Bruker SHELXTL'
_computing_structure_refinement 'SHELXS-97 (Sheldrick, 2008)'
_computing_structure_solution 'SHELXS-97 (Sheldrick, 2008)'
_diffrn_ambient_temperature 100(2)
_diffrn_detector_area_resol_mean 512
_diffrn_detector_type '4K CCD area detector APEX II'
_diffrn_measured_fraction_theta_full 1.000
_diffrn_measured_fraction_theta_max 0.949
_diffrn_measurement_device_type 'Kappa 4-axis goniometer bruker-nonius'
_diffrn_measurement_method
;
 Fullsphere data collection, phi and omega scans
;
_diffrn_measurement_specimen_support 'magnetic support whith 10 micron nylon fiber cryoloop'
_diffrn_radiation_monochromator 'Multilayer Montel 200 mirrors'
_diffrn_radiation_type MoK\a
_diffrn_radiation_wavelength 0.71073
_diffrn_reflns_av_R_equivalents 0.0341
_diffrn_reflns_av_sigmaI/netI 0.0173
_diffrn_reflns_limit_h_max 15
_diffrn_reflns_limit_h_min -15
_diffrn_reflns_limit_k_max 29
_diffrn_reflns_limit_k_min -29
_diffrn_reflns_limit_l_max 15
_diffrn_reflns_limit_l_min -15
_diffrn_reflns_number 65084
_diffrn_reflns_theta_full 27.50
_diffrn_reflns_theta_max 29.99
_diffrn_reflns_theta_min 1.94
_diffrn_source 'rotating anode X-ray tube'
_diffrn_source_current 70
_diffrn_source_power 50
_diffrn_source_size '3 mm x 0.3 mm fine focus'
_diffrn_source_type 'Bruker-Nonius FR 591'
_exptl_absorpt_coefficient_mu 1.989
_exptl_absorpt_correction_T_max 0.98
_exptl_absorpt_correction_T_min 0.81
_exptl_absorpt_correction_type empirical
_exptl_absorpt_process_details
; 
 SADABS Version 2008/1 Bruker-Nonius
 Blessing, Acta Cryst. (1995) A51 33-38
;
_exptl_crystal_colour yellow
_exptl_crystal_density_diffrn 1.407
_exptl_crystal_description plate
_exptl_crystal_F_000 1072
_exptl_crystal_size_max 0.30
_exptl_crystal_size_mid 0.20
_exptl_crystal_size_min 0.10
_refine_diff_density_max 0.560
_refine_diff_density_min -0.334
_refine_diff_density_rms 0.072
_refine_ls_extinction_method none
_refine_ls_goodness_of_fit_ref 1.044
_refine_ls_hydrogen_treatment noref
_refine_ls_matrix_type full
_refine_ls_number_parameters 256
_refine_ls_number_reflns 6712
_refine_ls_number_restraints 75
_refine_ls_restrained_S_all 1.049
_refine_ls_R_factor_all 0.0326
_refine_ls_R_factor_gt 0.0266
_refine_ls_shift/su_max 0.009
_refine_ls_shift/su_mean 0.000
_refine_ls_structure_factor_coef Fsqd
_refine_ls_weighting_details 'calc w=1/[\s^2^(Fo^2^)+(0.0354P)^2^+1.3501P] where P=(Fo^2^+2Fc^2^)/3'
_refine_ls_weighting_scheme calc
_refine_ls_wR_factor_gt 0.0665
_refine_ls_wR_factor_ref 0.0700
_reflns_number_gt 5937
_reflns_number_total 6712
_reflns_threshold_expression >2sigma(I)
_cod_data_source_file ja2081026_si_001_4.cif
_cod_data_source_block 4_az100c
_cod_database_code 4107239

loop_
_symmetry_equiv_pos_as_xyz
'x, y, z'
'-x, y+1/2, -z+1/2'
'-x, -y, -z'
'x, -y-1/2, z-1/2'

loop_
_atom_site_label
_atom_site_type_symbol
_atom_site_fract_x
_atom_site_fract_y
_atom_site_fract_z
_atom_site_U_iso_or_equiv
_atom_site_adp_type
_atom_site_occupancy
_atom_site_symmetry_multiplicity
_atom_site_calc_flag
_atom_site_refinement_flags
_atom_site_disorder_assembly
_atom_site_disorder_group
Cu1 Cu 0.423264(13) 0.120523(7) 0.685914(14) 0.02105(4) Uani 1 1 d . . .
Cu2 Cu 0.140720(13) 0.147518(7) 0.503943(15) 0.02191(4) Uani 1 1 d . . .
Cl1 Cl 0.32448(3) 0.131663(14) 0.46113(3) 0.02165(6) Uani 1 1 d . . .
Cl2 Cl 0.23021(3) 0.100071(15) 0.70514(3) 0.02469(6) Uani 1 1 d . . .
O1 O 0.65138(7) 0.16920(4) 0.90572(8) 0.01831(16) Uani 1 1 d . . .
O2 O 0.68350(7) 0.07918(4) 0.85005(8) 0.01891(17) Uani 1 1 d . . .
O3 O -0.04535(8) 0.24787(4) 0.38192(9) 0.02206(18) Uani 1 1 d . A .
O4 O -0.12438(7) 0.15886(4) 0.31171(8) 0.01890(17) Uani 1 1 d . . .
C1 C 0.59490(10) 0.12390(5) 0.82008(10) 0.0171(2) Uani 1 1 d . . .
C2 C 0.57961(11) 0.22705(5) 0.91444(11) 0.0192(2) Uani 1 1 d . . .
C3 C 0.68425(12) 0.26492(6) 1.02392(12) 0.0253(3) Uani 1 1 d . . .
H3A H 0.7210 0.2395 1.1025 0.038 Uiso 1 1 calc R . .
H3B H 0.6469 0.3027 1.0414 0.038 Uiso 1 1 calc R . .
H3C H 0.7508 0.2765 0.9969 0.038 Uiso 1 1 calc R . .
C4 C 0.47271(11) 0.20713(6) 0.95272(12) 0.0251(3) Uani 1 1 d . . .
H4A H 0.4084 0.1834 0.8817 0.038 Uiso 1 1 calc R . .
H4B H 0.4336 0.2442 0.9703 0.038 Uiso 1 1 calc R . .
H4C H 0.5083 0.1811 1.0304 0.038 Uiso 1 1 calc R . .
C5 C 0.52964(15) 0.26300(6) 0.78504(13) 0.0315(3) Uani 1 1 d . . .
H5A H 0.6005 0.2726 0.7631 0.047 Uiso 1 1 calc R . .
H5B H 0.4895 0.3018 0.7934 0.047 Uiso 1 1 calc R . .
H5C H 0.4672 0.2374 0.7165 0.047 Uiso 1 1 calc R . .
C6 C 0.66398(11) 0.02130(5) 0.76702(11) 0.0202(2) Uani 1 1 d . . .
C7 C 0.78286(12) -0.01783(6) 0.84936(13) 0.0284(3) Uani 1 1 d . . .
H7A H 0.8595 0.0056 0.8619 0.043 Uiso 1 1 calc R . .
H7B H 0.7810 -0.0570 0.8047 0.043 Uiso 1 1 calc R . .
H7C H 0.7833 -0.0268 0.9337 0.043 Uiso 1 1 calc R . .
C8 C 0.66416(12) 0.04124(6) 0.63671(12) 0.0263(3) Uani 1 1 d . . .
H8A H 0.5893 0.0670 0.5884 0.039 Uiso 1 1 calc R . .
H8B H 0.6621 0.0041 0.5860 0.039 Uiso 1 1 calc R . .
H8C H 0.7412 0.0652 0.6533 0.039 Uiso 1 1 calc R . .
C9 C 0.54171(12) -0.01367(6) 0.74986(14) 0.0281(3) Uani 1 1 d . . .
H9A H 0.5422 -0.0209 0.8348 0.042 Uiso 1 1 calc R . .
H9B H 0.5379 -0.0537 0.7072 0.042 Uiso 1 1 calc R . .
H9C H 0.4675 0.0114 0.6967 0.042 Uiso 1 1 calc R . .
C10 C -0.01822(10) 0.18706(5) 0.39547(11) 0.0182(2) Uani 1 1 d . . .
C11 C 0.04689(11) 0.29644(6) 0.46997(12) 0.0242(3) Uani 1 1 d DU . .
C12 C 0.17385(17) 0.29452(11) 0.4570(2) 0.0261(3) Uani 0.70 1 d PDU A 1
H12A H 0.1568 0.2953 0.3653 0.039 Uiso 0.70 1 calc PR A 1
H12B H 0.2199 0.2563 0.4969 0.039 Uiso 0.70 1 calc PR A 1
H12C H 0.2254 0.3308 0.5006 0.039 Uiso 0.70 1 calc PR A 1
C13 C 0.0675(2) 0.28270(12) 0.6118(2) 0.0396(4) Uani 0.70 1 d PDU A 1
H13A H 0.1158 0.3168 0.6682 0.059 Uiso 0.70 1 calc PR A 1
H13B H 0.1146 0.2436 0.6411 0.059 Uiso 0.70 1 calc PR A 1
H13C H -0.0151 0.2790 0.6151 0.059 Uiso 0.70 1 calc PR A 1
C14 C -0.0219(2) 0.35906(10) 0.4211(3) 0.0454(7) Uani 0.70 1 d PDU A 1
H14A H -0.0369 0.3653 0.3307 0.068 Uiso 0.70 1 calc PR A 1
H14B H 0.0308 0.3931 0.4740 0.068 Uiso 0.70 1 calc PR A 1
H14C H -0.1033 0.3586 0.4274 0.068 Uiso 0.70 1 calc PR A 1
C12' C 0.1806(3) 0.2880(3) 0.4802(5) 0.0261(3) Uani 0.30 1 d PDU A 2
H12D H 0.1807 0.2959 0.3958 0.039 Uiso 0.30 1 calc PR A 2
H12E H 0.2092 0.2453 0.5076 0.039 Uiso 0.30 1 calc PR A 2
H12F H 0.2379 0.3174 0.5438 0.039 Uiso 0.30 1 calc PR A 2
C13' C 0.0373(4) 0.2949(3) 0.5990(3) 0.0396(4) Uani 0.30 1 d PDU A 2
H13D H -0.0297 0.3234 0.5958 0.059 Uiso 0.30 1 calc PR A 2
H13E H 0.1185 0.3077 0.6683 0.059 Uiso 0.30 1 calc PR A 2
H13F H 0.0170 0.2525 0.6159 0.059 Uiso 0.30 1 calc PR A 2
C14' C -0.0212(5) 0.3534(2) 0.3858(5) 0.0454(7) Uani 0.30 1 d PDU A 2
H14D H -0.0203 0.3497 0.3007 0.068 Uiso 0.30 1 calc PR A 2
H14E H 0.0228 0.3917 0.4281 0.068 Uiso 0.30 1 calc PR A 2
H14F H -0.1092 0.3549 0.3754 0.068 Uiso 0.30 1 calc PR A 2
C15 C -0.13771(11) 0.08822(5) 0.30864(11) 0.0185(2) Uani 1 1 d . . .
C16 C -0.27093(12) 0.07834(6) 0.19657(12) 0.0262(3) Uani 1 1 d . . .
H16A H -0.3345 0.1004 0.2160 0.039 Uiso 1 1 calc R . .
H16B H -0.2909 0.0338 0.1868 0.039 Uiso 1 1 calc R . .
H16C H -0.2717 0.0946 0.1161 0.039 Uiso 1 1 calc R . .
C17 C -0.13541(12) 0.06667(6) 0.43914(12) 0.0250(3) Uani 1 1 d . . .
H17A H -0.0510 0.0743 0.5088 0.037 Uiso 1 1 calc R . .
H17B H -0.1548 0.0221 0.4348 0.037 Uiso 1 1 calc R . .
H17C H -0.1989 0.0901 0.4563 0.037 Uiso 1 1 calc R . .
C18 C -0.03461(12) 0.05687(6) 0.27717(13) 0.0258(3) Uani 1 1 d . . .
H18A H -0.0359 0.0750 0.1979 0.039 Uiso 1 1 calc R . .
H18B H -0.0515 0.0121 0.2648 0.039 Uiso 1 1 calc R . .
H18C H 0.0489 0.0636 0.3489 0.039 Uiso 1 1 calc R . .

loop_
_atom_site_aniso_label
_atom_site_aniso_U_11
_atom_site_aniso_U_22
_atom_site_aniso_U_33
_atom_site_aniso_U_23
_atom_site_aniso_U_13
_atom_site_aniso_U_12
Cu1 0.01589(6) 0.01894(7) 0.02259(7) -0.00282(5) 0.00263(5) 0.00251(5)
Cu2 0.01583(6) 0.01696(7) 0.02657(7) -0.00046(5) 0.00285(5) 0.00156(5)
Cl1 0.01933(11) 0.02236(12) 0.02140(11) -0.00114(9) 0.00684(9) 0.00270(10)
Cl2 0.02030(12) 0.02495(13) 0.02531(12) 0.00157(10) 0.00630(10) -0.00138(10)
O1 0.0163(3) 0.0191(4) 0.0192(3) -0.0024(3) 0.0072(3) 0.0021(3)
O2 0.0162(3) 0.0193(4) 0.0208(3) -0.0019(3) 0.0074(3) 0.0026(3)
O3 0.0161(3) 0.0162(4) 0.0309(4) -0.0001(3) 0.0070(3) 0.0006(3)
O4 0.0164(3) 0.0160(4) 0.0214(3) 0.0026(3) 0.0053(3) -0.0007(3)
C1 0.0173(4) 0.0198(5) 0.0167(4) 0.0009(4) 0.0095(4) 0.0009(4)
C2 0.0208(5) 0.0169(5) 0.0197(5) -0.0013(4) 0.0084(4) 0.0041(4)
C3 0.0246(5) 0.0227(6) 0.0284(5) -0.0059(4) 0.0110(4) -0.0015(4)
C4 0.0215(5) 0.0292(6) 0.0273(5) -0.0078(5) 0.0131(4) 0.0002(5)
C5 0.0458(7) 0.0232(6) 0.0226(5) 0.0040(5) 0.0118(5) 0.0083(5)
C6 0.0199(5) 0.0163(5) 0.0245(5) -0.0022(4) 0.0096(4) 0.0017(4)
C7 0.0248(5) 0.0227(6) 0.0344(6) -0.0007(5) 0.0096(5) 0.0078(5)
C8 0.0325(6) 0.0242(6) 0.0258(5) -0.0039(4) 0.0159(4) 0.0013(5)
C9 0.0237(5) 0.0213(6) 0.0398(6) -0.0017(5) 0.0139(5) -0.0017(5)
C10 0.0175(4) 0.0184(5) 0.0200(5) 0.0009(4) 0.0092(4) -0.0002(4)
C11 0.0178(5) 0.0161(5) 0.0373(6) -0.0046(4) 0.0106(4) -0.0013(4)
C12 0.0213(5) 0.0235(7) 0.0355(8) -0.0004(6) 0.0142(5) -0.0029(5)
C13 0.0460(9) 0.0384(10) 0.0456(7) -0.0220(6) 0.0302(7) -0.0159(8)
C14 0.0248(7) 0.0147(7) 0.0720(15) -0.0120(8) -0.0033(9) 0.0026(5)
C12' 0.0213(5) 0.0235(7) 0.0355(8) -0.0004(6) 0.0142(5) -0.0029(5)
C13' 0.0460(9) 0.0384(10) 0.0456(7) -0.0220(6) 0.0302(7) -0.0159(8)
C14' 0.0248(7) 0.0147(7) 0.0720(15) -0.0120(8) -0.0033(9) 0.0026(5)
C15 0.0186(4) 0.0157(5) 0.0194(5) 0.0013(4) 0.0065(4) -0.0020(4)
C16 0.0220(5) 0.0235(6) 0.0249(5) 0.0030(4) 0.0020(4) -0.0045(5)
C17 0.0303(5) 0.0226(6) 0.0224(5) 0.0034(4) 0.0118(4) -0.0027(5)
C18 0.0255(5) 0.0212(6) 0.0336(6) -0.0028(4) 0.0156(5) -0.0013(4)

loop_
_atom_type_symbol
_atom_type_description
_atom_type_scat_dispersion_real
_atom_type_scat_dispersion_imag
_atom_type_scat_source
C C 0.0033 0.0016 'International Tables Vol C Tables 4.2.6.8 and 6.1.1.4'
H H 0.0000 0.0000 'International Tables Vol C Tables 4.2.6.8 and 6.1.1.4'
O O 0.0106 0.0060 'International Tables Vol C Tables 4.2.6.8 and 6.1.1.4'
Cu Cu 0.3201 1.2651 'International Tables Vol C Tables 4.2.6.8 and 6.1.1.4'
Cl Cl 0.1484 0.1585 'International Tables Vol C Tables 4.2.6.8 and 6.1.1.4'

loop_
_geom_angle_atom_site_label_1
_geom_angle_atom_site_label_2
_geom_angle_atom_site_label_3
_geom_angle
C1 Cu1 Cl1 136.62(4)
C1 Cu1 Cl2 128.97(4)
Cl1 Cu1 Cl2 94.401(12)
C1 Cu1 Cu2 164.94(4)
Cl1 Cu1 Cu2 50.159(9)
Cl2 Cu1 Cu2 47.679(9)
C10 Cu2 Cl2 137.21(4)
C10 Cu2 Cl1 128.47(4)
Cl2 Cu2 Cl1 94.316(12)
C10 Cu2 Cu1 164.53(3)
Cl2 Cu2 Cu1 49.664(9)
Cl1 Cu2 Cu1 48.086(9)
Cu1 Cl1 Cu2 81.755(12)
Cu2 Cl2 Cu1 82.657(12)
C1 O1 C2 121.86(8)
C1 O2 C6 122.02(8)
C10 O3 C11 121.67(8)
C10 O4 C15 121.26(8)
O1 C1 O2 104.35(8)
O1 C1 Cu1 128.90(8)
O2 C1 Cu1 126.72(8)
O1 C2 C4 108.83(9)
O1 C2 C5 109.79(10)
C4 C2 C5 112.83(10)
O1 C2 C3 102.42(9)
C4 C2 C3 111.56(10)
C5 C2 C3 110.88(11)
O2 C6 C9 111.20(10)
O2 C6 C7 101.90(9)
C9 C6 C7 110.50(10)
O2 C6 C8 108.22(9)
C9 C6 C8 112.89(10)
C7 C6 C8 111.58(11)
O3 C10 O4 104.90(9)
O3 C10 Cu2 128.20(8)
O4 C10 Cu2 126.83(8)
C12' C11 C13' 114.5(2)
C12' C11 O3 112.3(2)
C13' C11 O3 107.6(2)
C12' C11 C14 119.2(3)
C13' C11 C14 97.4(3)
O3 C11 C14 104.18(11)
C12' C11 C12 10.4(2)
C13' C11 C12 123.8(2)
O3 C11 C12 110.59(12)
C14 C11 C12 110.99(16)
C12' C11 C14' 112.2(3)
C13' C11 C14' 112.9(3)
O3 C11 C14' 95.7(2)
C14 C11 C14' 15.8(3)
C12 C11 C14' 102.7(3)
C12' C11 C13 101.3(2)
C13' C11 C13 15.3(2)
O3 C11 C13 108.01(12)
C14 C11 C13 111.57(17)
C12 C11 C13 111.24(13)
C14' C11 C13 127.3(3)
O4 C15 C18 110.94(10)
O4 C15 C16 102.22(9)
C18 C15 C16 110.58(10)
O4 C15 C17 108.36(9)
C18 C15 C17 113.30(10)
C16 C15 C17 110.86(10)

loop_
_geom_bond_atom_site_label_1
_geom_bond_atom_site_label_2
_geom_bond_distance
Cu1 C1 1.8954(10)
Cu1 Cl1 2.2898(4)
Cu1 Cl2 2.3404(4)
Cu1 Cu2 3.0452(3)
Cu2 C10 1.8921(11)
Cu2 Cl2 2.2702(4)
Cu2 Cl1 2.3626(4)
O1 C1 1.3101(13)
O1 C2 1.4923(14)
O2 C1 1.3152(13)
O2 C6 1.4895(14)
O3 C10 1.3093(14)
O3 C11 1.4967(14)
O4 C10 1.3158(13)
O4 C15 1.4924(14)
C2 C4 1.5124(18)
C2 C5 1.5138(17)
C2 C3 1.5221(16)
C6 C9 1.5146(17)
C6 C7 1.5173(16)
C6 C8 1.5179(18)
C11 C12' 1.489(4)
C11 C13' 1.494(3)
C11 C14 1.511(2)
C11 C12 1.515(2)
C11 C14' 1.518(4)
C11 C13 1.530(2)
C15 C18 1.5138(18)
C15 C16 1.5181(15)
C15 C17 1.5185(17)
